data_1513488
loop_
_publ_author_name
'Lin, Chia-Chi'
'Hsieh, Tsung-Han'
'Liao, Pen-Yuan'
'Liao, Zhen-Yuan'
'Chang, Chih-Wei'
'Shih, Yu-Chiao'
'Yeh, Wen-Hsiung'
'Chien, Tun-Cheng'

_publ_section_title
;
 Practical Synthesis of N-Substituted Cyanamides via Tiemann Rearrangement
 of Amidoximes.
;
_journal_issue 3
_journal_name_full 'Organic letters'
_journal_page_first 892
_journal_page_last 895
_journal_paper_doi 10.1021/ol403645y
_journal_volume 16
_journal_year 2014
_chemical_formula_moiety 'C14 H13 N3 O2 S'
_chemical_formula_sum 'C14 H13 N3 O2 S'
_chemical_formula_weight 287.33
_chemical_name_systematic
;
 ?
;
_space_group_IT_number 2
_symmetry_cell_setting triclinic
_symmetry_space_group_name_Hall '-P 1'
_symmetry_space_group_name_H-M 'P -1'
_atom_sites_solution_hydrogens geom
_atom_sites_solution_primary direct
_atom_sites_solution_secondary difmap
_audit_creation_method SHELXL-97
_cell_angle_alpha 80.652(3)
_cell_angle_beta 71.319(2)
_cell_angle_gamma 86.053(3)
_cell_formula_units_Z 4
_cell_length_a 9.7187(4)
_cell_length_b 10.3158(5)
_cell_length_c 14.7642(6)
_cell_measurement_reflns_used 0
_cell_measurement_temperature 200(2)
_cell_measurement_theta_max 0
_cell_measurement_theta_min 0
_cell_volume 1383.37(11)
_computing_molecular_graphics 'Ortep-3 for Windows (Farrugia, 1997)'
_computing_publication_material 'WinGX publication routines (Farrugia, 1999)'
_computing_structure_refinement 'SHELXL-97 (Sheldrick, 1997)'
_computing_structure_solution 'SHELXS-86 (Sheldrick, 1986)'
_diffrn_ambient_temperature 200(2)
_diffrn_measured_fraction_theta_full 0.992
_diffrn_measured_fraction_theta_max 0.992
_diffrn_radiation_monochromator graphite
_diffrn_radiation_source 'fine-focus sealed tube'
_diffrn_radiation_type MoK\a
_diffrn_radiation_wavelength 0.71073
_diffrn_reflns_av_R_equivalents 0.0376
_diffrn_reflns_av_sigmaI/netI 0.0628
_diffrn_reflns_limit_h_max 9
_diffrn_reflns_limit_h_min -11
_diffrn_reflns_limit_k_max 11
_diffrn_reflns_limit_k_min -12
_diffrn_reflns_limit_l_max 17
_diffrn_reflns_limit_l_min -17
_diffrn_reflns_number 11575
_diffrn_reflns_theta_full 25.03
_diffrn_reflns_theta_max 25.03
_diffrn_reflns_theta_min 1.47
_exptl_absorpt_coefficient_mu 0.239
_exptl_absorpt_correction_T_max 0.9835
_exptl_absorpt_correction_T_min 0.9106
_exptl_absorpt_correction_type multi-scan
_exptl_crystal_colour colorless
_exptl_crystal_density_diffrn 1.380
_exptl_crystal_density_method 'not measured'
_exptl_crystal_description prism
_exptl_crystal_F_000 600
_exptl_crystal_size_max 0.40
_exptl_crystal_size_mid 0.10
_exptl_crystal_size_min 0.07
_refine_diff_density_max 0.326
_refine_diff_density_min -0.366
_refine_diff_density_rms 0.054
_refine_ls_extinction_method none
_refine_ls_goodness_of_fit_ref 1.002
_refine_ls_hydrogen_treatment constr
_refine_ls_matrix_type full
_refine_ls_number_parameters 361
_refine_ls_number_reflns 4863
_refine_ls_number_restraints 0
_refine_ls_restrained_S_all 1.002
_refine_ls_R_factor_all 0.0795
_refine_ls_R_factor_gt 0.0481
_refine_ls_shift/su_max 0.000
_refine_ls_shift/su_mean 0.000
_refine_ls_structure_factor_coef Fsqd
_refine_ls_weighting_details 'calc w=1/[\s^2^(Fo^2^)+(0.0434P)^2^+1.0157P] where P=(Fo^2^+2Fc^2^)/3'
_refine_ls_weighting_scheme calc
_refine_ls_wR_factor_gt 0.1021
_refine_ls_wR_factor_ref 0.1191
_reflns_number_gt 3460
_reflns_number_total 4863
_reflns_threshold_expression >2sigma(I)
_cod_data_source_file ol403645y_si_004.cif
_cod_data_source_block a12905
_cod_original_cell_volume 1383.38(10)
_cod_database_code 1513488

loop_
_symmetry_equiv_pos_as_xyz
'x, y, z'
'-x, -y, -z'

loop_
_atom_site_label
_atom_site_type_symbol
_atom_site_fract_x
_atom_site_fract_y
_atom_site_fract_z
_atom_site_U_iso_or_equiv
_atom_site_adp_type
_atom_site_occupancy
_atom_site_symmetry_multiplicity
_atom_site_calc_flag
_atom_site_refinement_flags
C1 C 0.2287(3) 0.0161(3) 0.35312(18) 0.0279(6) Uani 1 1 d .
C2 C 0.3212(3) 0.1146(3) 0.3482(2) 0.0372(7) Uani 1 1 d .
H2 H 0.4227 0.0978 0.3333 0.045 Uiso 1 1 calc R
C3 C 0.2643(4) 0.2374(3) 0.3651(2) 0.0445(8) Uani 1 1 d .
H3 H 0.3275 0.3046 0.3637 0.053 Uiso 1 1 calc R
C4 C 0.1169(4) 0.2657(3) 0.3841(2) 0.0398(8) Uani 1 1 d .
C5 C 0.0549(4) 0.4001(3) 0.4032(3) 0.0684(12) Uani 1 1 d .
H5A H 0.1337 0.4586 0.3971 0.103 Uiso 1 1 calc R
H5B H -0.0143 0.3937 0.4687 0.103 Uiso 1 1 calc R
H5C H 0.0049 0.4354 0.3561 0.103 Uiso 1 1 calc R
C6 C 0.0270(3) 0.1658(3) 0.3873(2) 0.0415(8) Uani 1 1 d .
H6 H -0.0740 0.1836 0.3999 0.050 Uiso 1 1 calc R
C7 C 0.0801(3) 0.0409(3) 0.3728(2) 0.0370(7) Uani 1 1 d .
H7 H 0.0165 -0.0269 0.3762 0.044 Uiso 1 1 calc R
C8 C 0.3823(3) -0.0895(3) 0.13570(19) 0.0292(7) Uani 1 1 d .
C9 C 0.1881(3) -0.1352(3) 0.10641(19) 0.0337(7) Uani 1 1 d .
C10 C 0.1615(3) -0.1827(3) 0.20439(19) 0.0299(7) Uani 1 1 d .
C11 C 0.0351(3) -0.2465(3) 0.2614(2) 0.0365(7) Uani 1 1 d .
H11 H 0.0194 -0.2788 0.3278 0.044 Uiso 1 1 calc R
C12 C -0.0670(3) -0.2609(3) 0.2167(2) 0.0423(8) Uani 1 1 d .
H12 H -0.1554 -0.3038 0.2532 0.051 Uiso 1 1 calc R
C13 C -0.0426(4) -0.2138(3) 0.1195(2) 0.0498(9) Uani 1 1 d .
H13 H -0.1149 -0.2251 0.0910 0.060 Uiso 1 1 calc R
C14 C 0.0843(3) -0.1506(3) 0.0630(2) 0.0460(9) Uani 1 1 d .
H14 H 0.0998 -0.1189 -0.0035 0.055 Uiso 1 1 calc R
C15 C 0.5052(3) 0.4450(3) 0.13605(18) 0.0285(7) Uani 1 1 d .
C16 C 0.5135(3) 0.3341(3) 0.0925(2) 0.0354(7) Uani 1 1 d .
H16 H 0.6037 0.2890 0.0701 0.042 Uiso 1 1 calc R
C17 C 0.3891(3) 0.2898(3) 0.0821(2) 0.0396(8) Uani 1 1 d .
H17 H 0.3945 0.2131 0.0531 0.048 Uiso 1 1 calc R
C18 C 0.2571(3) 0.3549(3) 0.1130(2) 0.0357(7) Uani 1 1 d .
C19 C 0.1207(4) 0.3028(4) 0.1051(2) 0.0563(10) Uani 1 1 d .
H19A H 0.0384 0.3613 0.1305 0.084 Uiso 1 1 calc R
H19B H 0.1023 0.2146 0.1424 0.084 Uiso 1 1 calc R
H19C H 0.1330 0.2987 0.0371 0.084 Uiso 1 1 calc R
C20 C 0.2532(3) 0.4687(3) 0.1520(2) 0.0425(8) Uani 1 1 d .
H20 H 0.1643 0.5170 0.1703 0.051 Uiso 1 1 calc R
C21 C 0.3747(3) 0.5142(3) 0.1651(2) 0.0379(8) Uani 1 1 d .
H21 H 0.3692 0.5915 0.1934 0.046 Uiso 1 1 calc R
C22 C 0.5850(3) 0.4584(3) 0.35724(19) 0.0298(7) Uani 1 1 d .
C23 C 0.6289(3) 0.2500(3) 0.38538(19) 0.0274(6) Uani 1 1 d .
C24 C 0.6371(3) 0.1208(3) 0.4282(2) 0.0337(7) Uani 1 1 d .
H24 H 0.5993 0.0968 0.4963 0.040 Uiso 1 1 calc R
C25 C 0.7018(3) 0.0279(3) 0.3691(2) 0.0387(8) Uani 1 1 d .
H25 H 0.7088 -0.0609 0.3973 0.046 Uiso 1 1 calc R
C26 C 0.7567(3) 0.0617(3) 0.2696(2) 0.0393(8) Uani 1 1 d .
H26 H 0.8008 -0.0044 0.2309 0.047 Uiso 1 1 calc R
C27 C 0.7483(3) 0.1896(3) 0.2254(2) 0.0367(7) Uani 1 1 d .
H27 H 0.7860 0.2130 0.1573 0.044 Uiso 1 1 calc R
C28 C 0.6829(3) 0.2818(3) 0.28472(19) 0.0267(6) Uani 1 1 d .
N1 N 0.2902(2) -0.1555(2) 0.22408(15) 0.0288(6) Uani 1 1 d .
N2 N 0.5117(3) -0.0458(2) 0.12844(17) 0.0391(6) Uani 1 1 d .
H2A H 0.5669 -0.0055 0.0727 0.047 Uiso 1 1 calc R
H2B H 0.5420 -0.0572 0.1794 0.047 Uiso 1 1 calc R
N3 N 0.3256(2) -0.0785(2) 0.06568(16) 0.0344(6) Uani 1 1 d .
N4 N 0.6558(2) 0.4193(2) 0.26496(15) 0.0287(6) Uani 1 1 d .
N5 N 0.5417(3) 0.5815(2) 0.36734(18) 0.0478(7) Uani 1 1 d .
H5D H 0.4993 0.6028 0.4254 0.057 Uiso 1 1 calc R
H5E H 0.5554 0.6420 0.3160 0.057 Uiso 1 1 calc R
N6 N 0.5704(2) 0.3608(2) 0.42817(16) 0.0304(6) Uani 1 1 d .
O1 O 0.4485(2) -0.14616(19) 0.32513(13) 0.0349(5) Uani 1 1 d .
O2 O 0.2015(2) -0.23842(19) 0.39864(13) 0.0385(5) Uani 1 1 d .
O3 O 0.7861(2) 0.4504(2) 0.08979(13) 0.0416(5) Uani 1 1 d .
O4 O 0.6410(2) 0.63469(19) 0.16536(14) 0.0386(5) Uani 1 1 d .
S1 S 0.29735(8) -0.14129(7) 0.33369(5) 0.0298(2) Uani 1 1 d .
S2 S 0.65886(8) 0.49839(8) 0.15562(5) 0.0318(2) Uani 1 1 d .

loop_
_atom_site_aniso_label
_atom_site_aniso_U_11
_atom_site_aniso_U_22
_atom_site_aniso_U_33
_atom_site_aniso_U_23
_atom_site_aniso_U_13
_atom_site_aniso_U_12
C1 0.0324(17) 0.0284(17) 0.0232(14) -0.0055(12) -0.0091(12) 0.0021(13)
C2 0.0332(18) 0.0343(19) 0.0432(18) -0.0028(14) -0.0118(14) -0.0028(15)
C3 0.048(2) 0.033(2) 0.051(2) -0.0080(16) -0.0116(16) -0.0085(16)
C4 0.047(2) 0.0314(19) 0.0329(16) -0.0067(14) -0.0013(14) 0.0015(16)
C5 0.076(3) 0.037(2) 0.072(3) -0.0185(19) 0.008(2) 0.007(2)
C6 0.0300(18) 0.044(2) 0.0452(18) -0.0116(16) -0.0040(14) 0.0054(16)
C7 0.0329(18) 0.0359(19) 0.0434(17) -0.0154(14) -0.0093(14) -0.0004(14)
C8 0.0294(17) 0.0293(17) 0.0273(15) -0.0055(12) -0.0061(13) 0.0004(13)
C9 0.0364(18) 0.0352(18) 0.0304(16) -0.0131(13) -0.0079(13) -0.0001(14)
C10 0.0298(16) 0.0268(17) 0.0347(16) -0.0128(13) -0.0087(13) 0.0012(13)
C11 0.0348(18) 0.0330(18) 0.0384(17) -0.0061(14) -0.0059(14) -0.0032(14)
C12 0.0336(18) 0.042(2) 0.052(2) -0.0185(16) -0.0075(15) -0.0057(15)
C13 0.041(2) 0.066(3) 0.052(2) -0.0270(19) -0.0183(17) -0.0035(18)
C14 0.045(2) 0.065(2) 0.0341(17) -0.0202(16) -0.0140(15) -0.0018(18)
C15 0.0298(16) 0.0293(17) 0.0261(14) -0.0017(12) -0.0097(12) 0.0002(13)
C16 0.0366(18) 0.0383(19) 0.0343(16) -0.0133(14) -0.0137(14) 0.0110(15)
C17 0.051(2) 0.0339(19) 0.0425(18) -0.0119(15) -0.0244(16) 0.0042(16)
C18 0.0365(18) 0.041(2) 0.0314(16) 0.0017(14) -0.0151(14) -0.0066(15)
C19 0.049(2) 0.076(3) 0.049(2) -0.0024(19) -0.0228(17) -0.017(2)
C20 0.0274(17) 0.053(2) 0.0458(19) -0.0096(16) -0.0100(14) 0.0068(16)
C21 0.0368(19) 0.0365(19) 0.0422(17) -0.0159(15) -0.0116(14) 0.0075(15)
C22 0.0309(17) 0.0303(18) 0.0303(15) -0.0072(13) -0.0112(13) 0.0002(13)
C23 0.0239(15) 0.0299(17) 0.0307(15) -0.0049(13) -0.0113(12) -0.0010(13)
C24 0.0347(17) 0.0319(18) 0.0373(16) -0.0033(14) -0.0163(14) 0.0005(14)
C25 0.0413(19) 0.0264(18) 0.054(2) -0.0033(15) -0.0253(16) 0.0017(14)
C26 0.0383(18) 0.0352(19) 0.0487(19) -0.0161(15) -0.0173(15) 0.0105(15)
C27 0.0336(18) 0.042(2) 0.0354(16) -0.0095(15) -0.0108(14) 0.0046(15)
C28 0.0225(15) 0.0270(17) 0.0309(15) -0.0036(12) -0.0091(12) -0.0008(12)
N1 0.0312(14) 0.0266(14) 0.0276(12) -0.0022(10) -0.0080(10) -0.0035(11)
N2 0.0351(15) 0.0498(17) 0.0298(13) 0.0008(12) -0.0082(11) -0.0098(13)
N3 0.0308(14) 0.0429(16) 0.0281(13) -0.0079(11) -0.0055(11) -0.0028(12)
N4 0.0320(14) 0.0299(14) 0.0242(12) -0.0030(10) -0.0096(10) 0.0012(11)
N5 0.073(2) 0.0318(16) 0.0331(14) -0.0051(12) -0.0112(13) 0.0137(14)
N6 0.0377(14) 0.0242(14) 0.0302(12) -0.0046(11) -0.0120(11) 0.0018(11)
O1 0.0303(12) 0.0374(13) 0.0380(11) -0.0022(9) -0.0150(9) 0.0044(9)
O2 0.0452(13) 0.0318(12) 0.0329(11) 0.0044(9) -0.0076(9) -0.0075(10)
O3 0.0293(12) 0.0598(15) 0.0295(11) -0.0033(10) -0.0026(9) 0.0009(10)
O4 0.0493(13) 0.0271(12) 0.0412(12) 0.0029(9) -0.0191(10) -0.0089(10)
S1 0.0335(4) 0.0275(4) 0.0278(4) -0.0013(3) -0.0104(3) 0.0006(3)
S2 0.0311(4) 0.0350(5) 0.0282(4) 0.0004(3) -0.0096(3) -0.0036(3)

loop_
_atom_type_symbol
_atom_type_description
_atom_type_scat_dispersion_real
_atom_type_scat_dispersion_imag
_atom_type_scat_source
C C 0.0033 0.0016 'International Tables Vol C Tables 4.2.6.8 and 6.1.1.4'
H H 0.0000 0.0000 'International Tables Vol C Tables 4.2.6.8 and 6.1.1.4'
N N 0.0061 0.0033 'International Tables Vol C Tables 4.2.6.8 and 6.1.1.4'
O O 0.0106 0.0060 'International Tables Vol C Tables 4.2.6.8 and 6.1.1.4'
S S 0.1246 0.1234 'International Tables Vol C Tables 4.2.6.8 and 6.1.1.4'

loop_
_geom_angle_atom_site_label_1
_geom_angle_atom_site_label_2
_geom_angle_atom_site_label_3
_geom_angle
C2 C1 C7 120.7(3)
C2 C1 S1 120.1(2)
C7 C1 S1 119.2(2)
C3 C2 C1 119.1(3)
C3 C2 H2 120.4
C1 C2 H2 120.4
C2 C3 C4 121.6(3)
C2 C3 H3 119.2
C4 C3 H3 119.2
C6 C4 C3 118.0(3)
C6 C4 C5 120.5(3)
C3 C4 C5 121.5(3)
C4 C5 H5A 109.5
C4 C5 H5B 109.5
H5A C5 H5B 109.5
C4 C5 H5C 109.5
H5A C5 H5C 109.5
H5B C5 H5C 109.5
C7 C6 C4 121.8(3)
C7 C6 H6 119.1
C4 C6 H6 119.1
C6 C7 C1 118.7(3)
C6 C7 H7 120.6
C1 C7 H7 120.6
N3 C8 N2 125.7(3)
N3 C8 N1 112.5(2)
N2 C8 N1 121.8(3)
C14 C9 C10 119.5(3)
C14 C9 N3 129.5(3)
C10 C9 N3 111.0(2)
C11 C10 C9 122.9(3)
C11 C10 N1 132.2(3)
C9 C10 N1 104.9(2)
C12 C11 C10 116.7(3)
C12 C11 H11 121.6
C10 C11 H11 121.6
C11 C12 C13 121.1(3)
C11 C12 H12 119.4
C13 C12 H12 119.4
C14 C13 C12 121.8(3)
C14 C13 H13 119.1
C12 C13 H13 119.1
C13 C14 C9 118.0(3)
C13 C14 H14 121.0
C9 C14 H14 121.0
C16 C15 C21 120.3(3)
C16 C15 S2 120.3(2)
C21 C15 S2 119.4(2)
C17 C16 C15 119.3(3)
C17 C16 H16 120.3
C15 C16 H16 120.3
C16 C17 C18 121.3(3)
C16 C17 H17 119.3
C18 C17 H17 119.3
C20 C18 C17 118.2(3)
C20 C18 C19 120.9(3)
C17 C18 C19 121.0(3)
C18 C19 H19A 109.5
C18 C19 H19B 109.5
H19A C19 H19B 109.5
C18 C19 H19C 109.5
H19A C19 H19C 109.5
H19B C19 H19C 109.5
C21 C20 C18 121.9(3)
C21 C20 H20 119.1
C18 C20 H20 119.1
C20 C21 C15 118.8(3)
C20 C21 H21 120.6
C15 C21 H21 120.6
N6 C22 N5 125.2(2)
N6 C22 N4 112.6(2)
N5 C22 N4 122.2(2)
C24 C23 N6 129.5(3)
C24 C23 C28 119.5(3)
N6 C23 C28 111.0(2)
C25 C24 C23 118.3(3)
C25 C24 H24 120.9
C23 C24 H24 120.9
C24 C25 C26 121.4(3)
C24 C25 H25 119.3
C26 C25 H25 119.3
C27 C26 C25 121.3(3)
C27 C26 H26 119.4
C25 C26 H26 119.4
C28 C27 C26 117.1(3)
C28 C27 H27 121.4
C26 C27 H27 121.4
C27 C28 C23 122.4(3)
C27 C28 N4 132.3(3)
C23 C28 N4 105.3(2)
C8 N1 C10 105.5(2)
C8 N1 S1 124.78(19)
C10 N1 S1 124.41(18)
C8 N2 H2A 120.0
C8 N2 H2B 120.0
H2A N2 H2B 120.0
C8 N3 C9 106.1(2)
C22 N4 C28 105.0(2)
C22 N4 S2 128.35(19)
C28 N4 S2 123.85(18)
C22 N5 H5D 120.0
C22 N5 H5E 120.0
H5D N5 H5E 120.0
C22 N6 C23 106.2(2)
O2 S1 O1 120.47(12)
O2 S1 N1 105.17(12)
O1 S1 N1 105.69(11)
O2 S1 C1 110.52(13)
O1 S1 C1 108.82(13)
N1 S1 C1 104.91(12)
O3 S2 O4 121.01(13)
O3 S2 N4 105.11(12)
O4 S2 N4 105.59(11)
O3 S2 C15 109.46(13)
O4 S2 C15 109.32(13)
N4 S2 C15 105.06(12)

loop_
_geom_bond_atom_site_label_1
_geom_bond_atom_site_label_2
_geom_bond_distance
C1 C2 1.380(4)
C1 C7 1.393(4)
C1 S1 1.745(3)
C2 C3 1.375(4)
C2 H2 0.9500
C3 C4 1.389(4)
C3 H3 0.9500
C4 C6 1.382(4)
C4 C5 1.505(4)
C5 H5A 0.9800
C5 H5B 0.9800
C5 H5C 0.9800
C6 C7 1.378(4)
C6 H6 0.9500
C7 H7 0.9500
C8 N3 1.305(3)
C8 N2 1.331(3)
C8 N1 1.420(3)
C9 C14 1.387(4)
C9 C10 1.395(4)
C9 N3 1.404(4)
C10 C11 1.385(4)
C10 N1 1.427(3)
C11 C12 1.384(4)
C11 H11 0.9500
C12 C13 1.386(4)
C12 H12 0.9500
C13 C14 1.384(4)
C13 H13 0.9500
C14 H14 0.9500
C15 C16 1.385(4)
C15 C21 1.389(4)
C15 S2 1.749(3)
C16 C17 1.383(4)
C16 H16 0.9500
C17 C18 1.383(4)
C17 H17 0.9500
C18 C20 1.381(4)
C18 C19 1.509(4)
C19 H19A 0.9800
C19 H19B 0.9800
C19 H19C 0.9800
C20 C21 1.380(4)
C20 H20 0.9500
C21 H21 0.9500
C22 N6 1.308(3)
C22 N5 1.327(3)
C22 N4 1.426(3)
C23 C24 1.388(4)
C23 N6 1.395(3)
C23 C28 1.399(3)
C24 C25 1.382(4)
C24 H24 0.9500
C25 C26 1.387(4)
C25 H25 0.9500
C26 C27 1.383(4)
C26 H26 0.9500
C27 C28 1.381(4)
C27 H27 0.9500
C28 N4 1.424(3)
N1 S1 1.672(2)
N2 H2A 0.8800
N2 H2B 0.8800
N4 S2 1.679(2)
N5 H5D 0.8800
N5 H5E 0.8800
O1 S1 1.4315(19)
O2 S1 1.4266(19)
O3 S2 1.4219(19)
O4 S2 1.430(2)
